data_7042682
loop_
_publ_author_name
'Costa, Rub\'en D.'
'Viciano-Chumillas, Marta'
'Cano, Joan'
'wEBER, Michael D'
'Armentano, Donatella'

_publ_section_title
;
 \s-Hammett Parameter: a Strategy to Enhance Both Photo- and
 Electro-luminescence Features of Heteroleptic Copper(I) Complexes
;
_journal_name_full 'Dalton Trans.'
_journal_paper_doi 10.1039/C7DT00810D
_journal_year 2017
_chemical_formula_sum 'C56 H56 B Cl2 Cu F4 N2 O4 P2'
_chemical_formula_weight 1104.21
_chemical_name_systematic
;
 ?
;
_space_group_crystal_system triclinic
_space_group_IT_number 2
_space_group_name_Hall '-P 1'
_space_group_name_H-M_alt 'P -1'
_symmetry_space_group_name_Hall '-P 1'
_symmetry_space_group_name_H-M 'P -1'
_atom_sites_solution_hydrogens geom
_audit_creation_method SHELXL-2013
_audit_update_record
;
2016-12-12 deposited with the CCDC.
2017-04-11 downloaded from the CCDC.
;
_cell_angle_alpha 74.574(3)
_cell_angle_beta 87.910(3)
_cell_angle_gamma 74.470(3)
_cell_formula_units_Z 2
_cell_length_a 10.3039(8)
_cell_length_b 14.7177(12)
_cell_length_c 18.7453(14)
_cell_measurement_reflns_used 9955
_cell_measurement_temperature 90(2)
_cell_measurement_theta_max 26.33
_cell_measurement_theta_min 2.25
_cell_volume 2638.4(4)
_computing_cell_refinement 'Bruker SAINT'
_computing_data_collection 'Bruker APEX2'
_computing_data_reduction 'Bruker SAINT'
_computing_molecular_graphics CrystalMaker
_computing_publication_material 'Bruker SHELXTL'
_computing_structure_refinement 'SHELXL-2013 (Sheldrick, 2013)'
_computing_structure_solution 'SHELXS-2013 (Sheldrick, 2008)'
_diffrn_ambient_temperature 90(2)
_diffrn_measured_fraction_theta_full 0.999
_diffrn_measured_fraction_theta_max 0.987
_diffrn_measurement_device_type 'Bruker APEX-II CCD'
_diffrn_measurement_method '\w scans'
_diffrn_radiation_source 'fine-focus sealed tube'
_diffrn_radiation_type MoK\a
_diffrn_radiation_wavelength 0.71073
_diffrn_reflns_av_R_equivalents 0.0572
_diffrn_reflns_av_unetI/netI 0.0560
_diffrn_reflns_Laue_measured_fraction_full 0.999
_diffrn_reflns_Laue_measured_fraction_max 0.987
_diffrn_reflns_limit_h_max 12
_diffrn_reflns_limit_h_min -12
_diffrn_reflns_limit_k_max 18
_diffrn_reflns_limit_k_min -18
_diffrn_reflns_limit_l_max 23
_diffrn_reflns_limit_l_min -23
_diffrn_reflns_number 37850
_diffrn_reflns_point_group_measured_fraction_full 0.999
_diffrn_reflns_point_group_measured_fraction_max 0.987
_diffrn_reflns_theta_full 25.242
_diffrn_reflns_theta_max 26.436
_diffrn_reflns_theta_min 1.128
_exptl_absorpt_coefficient_mu 0.638
_exptl_absorpt_correction_T_max 0.952
_exptl_absorpt_correction_T_min 0.878
_exptl_absorpt_correction_type multi-scan
_exptl_absorpt_process_details sadabs
_exptl_crystal_colour colourless
_exptl_crystal_density_diffrn 1.390
_exptl_crystal_description prism
_exptl_crystal_F_000 1144
_exptl_crystal_recrystallization_method
'Re-crystallisation from solvent: slow diffusion of diethyl ether into a solution of the complexes in dichloromethane under aerobic conditions'
_exptl_crystal_size_max 0.40
_exptl_crystal_size_mid 0.34
_exptl_crystal_size_min 0.30
_refine_diff_density_max 1.980
_refine_diff_density_min -1.248
_refine_diff_density_rms 0.166
_refine_ls_extinction_coef 0.0083(12)
_refine_ls_extinction_expression Fc^*^=kFc[1+0.001xFc^2^\l^3^/sin(2\q)]^-1/4^
_refine_ls_extinction_method SHELXL
_refine_ls_goodness_of_fit_ref 0.848
_refine_ls_hydrogen_treatment constr
_refine_ls_matrix_type full
_refine_ls_number_parameters 650
_refine_ls_number_reflns 10728
_refine_ls_number_restraints 0
_refine_ls_restrained_S_all 0.848
_refine_ls_R_factor_all 0.0849
_refine_ls_R_factor_gt 0.0680
_refine_ls_shift/su_max 0.001
_refine_ls_shift/su_mean 0.000
_refine_ls_structure_factor_coef Fsqd
_refine_ls_weighting_details 'w=1/[\s^2^(Fo^2^)+(0.1649P)^2^+8.0064P] where P=(Fo^2^+2Fc^2^)/3'
_refine_ls_weighting_scheme calc
_refine_ls_wR_factor_gt 0.1888
_refine_ls_wR_factor_ref 0.2132
_reflns_Friedel_coverage 0.000
_reflns_number_gt 8578
_reflns_number_total 10728
_reflns_threshold_expression 'I > 2\s(I)'
_cod_data_source_file c7dt00810d2.cif
_cod_data_source_block MVC154_0m
_cod_database_code 7042682
_shelx_space_group_comment
;
The symmetry employed for this shelxl refinement is uniquely defined
by the following loop, which should always be used as a source of
symmetry information in preference to the above space-group names.
They are only intended as comments.
;
_shelxl_version_number 2013-4

loop_
_space_group_symop_operation_xyz
'x, y, z'
'-x, -y, -z'

loop_
_atom_site_label
_atom_site_type_symbol
_atom_site_fract_x
_atom_site_fract_y
_atom_site_fract_z
_atom_site_U_iso_or_equiv
_atom_site_adp_type
_atom_site_occupancy
_atom_site_site_symmetry_order
_atom_site_calc_flag
_atom_site_refinement_flags_posn
_atom_site_refinement_flags_adp
Cu1 Cu 0.46672(4) 0.37166(3) 0.30581(2) 0.01768(16) Uani 1 1 d . .
N1 N 0.4971(3) 0.2216(2) 0.34495(16) 0.0189(6) Uani 1 1 d . .
N2 N 0.6375(3) 0.3365(2) 0.36870(16) 0.0173(6) Uani 1 1 d . .
P1 P 0.28953(9) 0.46506(6) 0.34962(5) 0.0166(2) Uani 1 1 d . .
P2 P 0.49413(10) 0.41221(7) 0.18274(5) 0.0216(2) Uani 1 1 d . .
C1 C 0.2834(4) 0.5941(3) 0.3350(2) 0.0205(7) Uani 1 1 d . .
C2 C 0.2484(4) 0.6453(3) 0.3888(2) 0.0230(7) Uani 1 1 d . .
H2A H 0.2196 0.6144 0.4355 0.028 Uiso 1 1 calc R U
C3 C 0.2555(4) 0.7418(3) 0.3740(2) 0.0255(8) Uani 1 1 d . .
H3A H 0.2298 0.7766 0.4106 0.031 Uiso 1 1 calc R U
C4 C 0.2995(4) 0.7878(3) 0.3069(2) 0.0260(8) Uani 1 1 d . .
H4A H 0.3064 0.8529 0.2984 0.031 Uiso 1 1 calc R U
C5 C 0.3339(4) 0.7389(3) 0.2514(2) 0.0239(8) Uani 1 1 d . .
C6 C 0.3222(4) 0.6442(3) 0.2671(2) 0.0225(7) Uani 1 1 d . .
C7 C 0.3742(5) 0.7860(3) 0.1744(2) 0.0320(9) Uani 1 1 d . .
C8 C 0.4659(4) 0.7055(3) 0.1447(2) 0.0288(9) Uani 1 1 d . .
C9 C 0.5689(4) 0.7184(3) 0.0950(2) 0.0337(10) Uani 1 1 d . .
H9A H 0.5874 0.7804 0.0797 0.040 Uiso 1 1 calc R U
C10 C 0.6435(4) 0.6430(3) 0.0682(2) 0.0341(10) Uani 1 1 d . .
H10A H 0.7116 0.6542 0.0340 0.041 Uiso 1 1 calc R U
C11 C 0.6211(4) 0.5499(3) 0.0903(2) 0.0282(8) Uani 1 1 d . .
H11A H 0.6746 0.4983 0.0718 0.034 Uiso 1 1 calc R U
C12 C 0.5191(4) 0.5333(3) 0.1398(2) 0.0247(8) Uani 1 1 d . .
C13 C 0.4450(4) 0.6123(3) 0.1648(2) 0.0244(8) Uani 1 1 d . .
C14 C 0.2437(5) 0.8311(3) 0.1245(3) 0.0432(11) Uani 1 1 d . .
H14A H 0.2002 0.7797 0.1238 0.065 Uiso 1 1 calc R U
H14B H 0.2665 0.8608 0.0740 0.065 Uiso 1 1 calc R U
H14C H 0.1819 0.8813 0.1440 0.065 Uiso 1 1 calc R U
C15 C 0.4397(6) 0.8676(4) 0.1743(3) 0.0533(14) Uani 1 1 d . .
H15A H 0.5223 0.8406 0.2057 0.080 Uiso 1 1 calc R U
H15B H 0.3770 0.9178 0.1935 0.080 Uiso 1 1 calc R U
H15C H 0.4618 0.8970 0.1236 0.080 Uiso 1 1 calc R U
C16 C 0.2751(3) 0.4261(2) 0.45024(18) 0.0163(7) Uani 1 1 d . .
C17 C 0.3890(3) 0.4127(2) 0.4948(2) 0.0193(7) Uani 1 1 d . .
H17A H 0.4693 0.4244 0.4724 0.023 Uiso 1 1 calc R U
C18 C 0.3847(4) 0.3825(3) 0.5712(2) 0.0218(7) Uani 1 1 d . .
H18A H 0.4613 0.3753 0.6010 0.026 Uiso 1 1 calc R U
C19 C 0.2692(4) 0.3626(3) 0.6045(2) 0.0231(7) Uani 1 1 d . .
H19A H 0.2670 0.3409 0.6569 0.028 Uiso 1 1 calc R U
C20 C 0.1572(4) 0.3746(3) 0.5608(2) 0.0255(8) Uani 1 1 d . .
H20A H 0.0779 0.3612 0.5834 0.031 Uiso 1 1 calc R U
C21 C 0.1598(4) 0.4063(3) 0.4840(2) 0.0229(7) Uani 1 1 d . .
H21A H 0.0824 0.4145 0.4545 0.027 Uiso 1 1 calc R U
C22 C 0.1289(3) 0.4692(3) 0.30916(19) 0.0194(7) Uani 1 1 d . .
C23 C 0.1082(4) 0.3791(3) 0.3078(2) 0.0225(7) Uani 1 1 d . .
H23A H 0.1724 0.3199 0.3315 0.027 Uiso 1 1 calc R U
C24 C -0.0057(4) 0.3764(3) 0.2719(2) 0.0264(8) Uani 1 1 d . .
H24A H -0.0195 0.3153 0.2714 0.032 Uiso 1 1 calc R U
C25 C -0.0994(4) 0.4628(3) 0.2369(2) 0.0268(8) Uani 1 1 d . .
H25A H -0.1767 0.4611 0.2116 0.032 Uiso 1 1 calc R U
C26 C -0.0795(4) 0.5516(3) 0.2389(2) 0.0271(8) Uani 1 1 d . .
H26A H -0.1441 0.6108 0.2155 0.032 Uiso 1 1 calc R U
C27 C 0.0343(4) 0.5549(3) 0.2751(2) 0.0240(8) Uani 1 1 d . .
H27A H 0.0469 0.6161 0.2763 0.029 Uiso 1 1 calc R U
C28 C 0.6340(4) 0.3321(3) 0.1474(2) 0.0257(8) Uani 1 1 d . .
C29 C 0.6375(5) 0.3278(3) 0.0734(2) 0.0341(9) Uani 1 1 d . .
H29A H 0.5625 0.3638 0.0404 0.041 Uiso 1 1 calc R U
C30 C 0.7502(5) 0.2711(4) 0.0489(3) 0.0416(11) Uani 1 1 d . .
H30A H 0.7537 0.2702 -0.0016 0.050 Uiso 1 1 calc R U
C31 C 0.8591(5) 0.2151(4) 0.0975(3) 0.0440(12) Uani 1 1 d . .
H31A H 0.9354 0.1752 0.0803 0.053 Uiso 1 1 calc R U
C32 C 0.8555(4) 0.2179(4) 0.1707(3) 0.0371(10) Uani 1 1 d . .
H32A H 0.9293 0.1799 0.2040 0.045 Uiso 1 1 calc R U
C33 C 0.7435(4) 0.2765(3) 0.1954(2) 0.0285(8) Uani 1 1 d . .
H33A H 0.7415 0.2787 0.2456 0.034 Uiso 1 1 calc R U
C34 C 0.3448(4) 0.4055(3) 0.13684(19) 0.0254(8) Uani 1 1 d . .
C35 C 0.3280(4) 0.3112(3) 0.1461(2) 0.0293(9) Uani 1 1 d . .
H35A H 0.3986 0.2551 0.1684 0.035 Uiso 1 1 calc R U
C36 C 0.2080(5) 0.3002(3) 0.1226(2) 0.0349(10) Uani 1 1 d . .
H36A H 0.1967 0.2366 0.1290 0.042 Uiso 1 1 calc R U
C37 C 0.1058(5) 0.3812(4) 0.0901(2) 0.0366(10) Uani 1 1 d . .
H37A H 0.0235 0.3734 0.0747 0.044 Uiso 1 1 calc R U
C38 C 0.1223(4) 0.4740(4) 0.0798(2) 0.0360(10) Uani 1 1 d . .
H38A H 0.0519 0.5297 0.0566 0.043 Uiso 1 1 calc R U
C39 C 0.2425(4) 0.4859(3) 0.1034(2) 0.0303(9) Uani 1 1 d . .
H39A H 0.2534 0.5498 0.0964 0.036 Uiso 1 1 calc R U
C40 C 0.4204(4) 0.1653(3) 0.3337(2) 0.0208(7) Uani 1 1 d . .
H40A H 0.3407 0.1967 0.3033 0.025 Uiso 1 1 calc R U
C41 C 0.4489(4) 0.0658(3) 0.3630(2) 0.0227(7) Uani 1 1 d . .
H41A H 0.3909 0.0299 0.3531 0.027 Uiso 1 1 calc R U
C42 C 0.5647(4) 0.0195(3) 0.4073(2) 0.0226(7) Uani 1 1 d . .
C43 C 0.6484(4) 0.0755(3) 0.4194(2) 0.0230(8) Uani 1 1 d . .
H43A H 0.7291 0.0452 0.4490 0.028 Uiso 1 1 calc R U
C44 C 0.6120(3) 0.1754(2) 0.38776(19) 0.0183(7) Uani 1 1 d . .
C45 C 0.6926(3) 0.2400(2) 0.40034(19) 0.0174(7) Uani 1 1 d . .
C46 C 0.8131(4) 0.2051(3) 0.4412(2) 0.0215(7) Uani 1 1 d . .
H46A H 0.8506 0.1369 0.4615 0.026 Uiso 1 1 calc R U
C47 C 0.8786(4) 0.2726(3) 0.4519(2) 0.0219(7) Uani 1 1 d . .
C48 C 0.8203(4) 0.3720(3) 0.4211(2) 0.0207(7) Uani 1 1 d . .
H48A H 0.8615 0.4194 0.4286 0.025 Uiso 1 1 calc R U
C49 C 0.7029(4) 0.3998(3) 0.37988(19) 0.0187(7) Uani 1 1 d . .
H49A H 0.6651 0.4676 0.3579 0.022 Uiso 1 1 calc R U
C50 C 0.5225(4) -0.1370(3) 0.4287(2) 0.0298(9) Uani 1 1 d . .
H50A H 0.5618 -0.2051 0.4565 0.045 Uiso 1 1 calc R U
H50B H 0.5190 -0.1329 0.3757 0.045 Uiso 1 1 calc R U
H50C H 0.4311 -0.1139 0.4451 0.045 Uiso 1 1 calc R U
C51 C 1.0632(4) 0.1470(3) 0.5202(3) 0.0376(10) Uani 1 1 d . .
H51A H 1.1457 0.1406 0.5477 0.056 Uiso 1 1 calc R U
H51B H 1.0865 0.1169 0.4790 0.056 Uiso 1 1 calc R U
H51C H 1.0042 0.1140 0.5533 0.056 Uiso 1 1 calc R U
C52 C 0.6226(5) 1.0513(4) 0.1709(3) 0.0459(12) Uani 1 1 d . .
H52A H 0.6473 1.1048 0.1852 0.055 Uiso 1 1 calc R U
H52B H 0.5474 1.0352 0.2016 0.055 Uiso 1 1 calc R U
C53 C 0.5790(6) 1.0840(4) 0.0880(3) 0.0563(14) Uani 1 1 d . .
H53A H 0.5014 1.1418 0.0788 0.084 Uiso 1 1 calc R U
H53B H 0.5539 1.0308 0.0745 0.084 Uiso 1 1 calc R U
H53C H 0.6539 1.1000 0.0581 0.084 Uiso 1 1 calc R U
C54 C 0.7798(6) 0.9334(5) 0.2582(3) 0.0571(15) Uani 1 1 d . .
H54A H 0.7059 0.9171 0.2899 0.068 Uiso 1 1 calc R U
H54B H 0.8086 0.9845 0.2737 0.068 Uiso 1 1 calc R U
C55 C 0.9001(6) 0.8409(5) 0.2673(3) 0.0562(14) Uani 1 1 d . .
H55A H 0.9326 0.8164 0.3192 0.084 Uiso 1 1 calc R U
H55B H 0.9730 0.8575 0.2359 0.084 Uiso 1 1 calc R U
H55C H 0.8707 0.7902 0.2526 0.084 Uiso 1 1 calc R U
O1 O 0.3444(3) 0.59373(19) 0.21298(14) 0.0231(6) Uani 1 1 d . .
O2 O 0.6047(3) -0.07680(19) 0.44158(17) 0.0297(6) Uani 1 1 d . .
O3 O 0.9946(3) 0.24890(19) 0.49166(17) 0.0299(6) Uani 1 1 d . .
O4 O 0.7335(4) 0.9690(3) 0.18257(19) 0.0452(8) Uani 1 1 d . .
C1S C 0.8809(6) 0.8723(4) 0.0532(4) 0.0573(14) Uani 1 1 d . .
H1SA H 0.8341 0.8975 0.0939 0.069 Uiso 1 1 calc R U
H1SB H 0.9563 0.9026 0.0389 0.069 Uiso 1 1 calc R U
Cl1 Cl 0.94489(15) 0.74416(10) 0.08411(8) 0.0567(4) Uani 1 1 d . .
Cl2 Cl 0.7698(2) 0.90418(11) -0.02177(8) 0.0680(4) Uani 1 1 d . .
B1 B 0.1054(5) 0.0476(4) 0.3375(4) 0.0433(13) Uani 1 1 d . .
F1 F 0.1115(3) 0.1401(2) 0.3387(2) 0.0622(9) Uani 1 1 d . .
F2 F 0.1624(5) 0.0279(3) 0.2754(2) 0.0904(14) Uani 1 1 d . .
F3 F 0.1765(3) -0.02167(19) 0.3987(2) 0.0553(9) Uani 1 1 d . .
F4 F -0.0283(3) 0.0469(2) 0.3398(2) 0.0605(9) Uani 1 1 d . .

loop_
_atom_site_aniso_label
_atom_site_aniso_U_11
_atom_site_aniso_U_22
_atom_site_aniso_U_33
_atom_site_aniso_U_23
_atom_site_aniso_U_13
_atom_site_aniso_U_12
Cu1 0.0191(3) 0.0171(2) 0.0218(2) -0.00573(17) -0.00144(16) -0.01226(18)
N1 0.0209(15) 0.0175(14) 0.0258(14) -0.0086(12) 0.0005(12) -0.0145(12)
N2 0.0190(14) 0.0144(13) 0.0234(14) -0.0068(11) 0.0015(11) -0.0111(11)
P1 0.0171(4) 0.0157(4) 0.0217(4) -0.0045(3) -0.0017(3) -0.0123(3)
P2 0.0246(5) 0.0254(5) 0.0218(4) -0.0073(4) -0.0006(4) -0.0171(4)
C1 0.0192(17) 0.0195(17) 0.0271(17) -0.0051(14) -0.0037(14) -0.0128(14)
C2 0.0208(18) 0.0208(18) 0.0298(18) -0.0055(15) -0.0021(14) -0.0105(14)
C3 0.0252(19) 0.0210(18) 0.035(2) -0.0105(15) -0.0034(15) -0.0103(15)
C4 0.030(2) 0.0181(17) 0.034(2) -0.0039(15) -0.0091(16) -0.0143(15)
C5 0.0259(19) 0.0204(17) 0.0303(19) -0.0045(15) -0.0038(15) -0.0159(15)
C6 0.0228(18) 0.0222(18) 0.0266(18) -0.0050(14) -0.0045(14) -0.0134(15)
C7 0.049(3) 0.0223(19) 0.031(2) -0.0010(16) 0.0003(18) -0.0263(19)
C8 0.035(2) 0.031(2) 0.0265(18) 0.0000(16) -0.0070(16) -0.0240(18)
C9 0.039(2) 0.037(2) 0.032(2) 0.0012(17) -0.0007(17) -0.031(2)
C10 0.035(2) 0.048(3) 0.0270(19) -0.0024(18) 0.0004(17) -0.031(2)
C11 0.029(2) 0.037(2) 0.0237(18) -0.0035(16) -0.0016(15) -0.0228(18)
C12 0.0263(19) 0.034(2) 0.0215(17) -0.0053(15) -0.0032(14) -0.0220(17)
C13 0.029(2) 0.0276(19) 0.0224(17) -0.0023(14) -0.0015(15) -0.0219(16)
C14 0.060(3) 0.030(2) 0.035(2) -0.0002(18) -0.007(2) -0.012(2)
C15 0.085(4) 0.044(3) 0.054(3) -0.018(2) 0.020(3) -0.053(3)
C16 0.0196(17) 0.0119(15) 0.0228(16) -0.0069(13) 0.0003(13) -0.0108(13)
C17 0.0174(17) 0.0169(16) 0.0287(17) -0.0086(14) 0.0003(14) -0.0108(14)
C18 0.0257(19) 0.0159(16) 0.0280(18) -0.0086(14) -0.0033(14) -0.0094(14)
C19 0.031(2) 0.0180(17) 0.0234(17) -0.0057(14) 0.0005(15) -0.0126(15)
C20 0.0256(19) 0.0289(19) 0.0301(19) -0.0095(16) 0.0066(15) -0.0199(16)
C21 0.0205(18) 0.0248(18) 0.0286(18) -0.0059(15) -0.0025(14) -0.0156(15)
C22 0.0176(17) 0.0241(18) 0.0233(16) -0.0100(14) 0.0006(13) -0.0134(14)
C23 0.0214(18) 0.0212(17) 0.0311(18) -0.0105(15) -0.0004(14) -0.0127(15)
C24 0.026(2) 0.031(2) 0.0328(19) -0.0158(16) -0.0006(15) -0.0184(16)
C25 0.0209(19) 0.039(2) 0.0278(18) -0.0112(16) -0.0020(15) -0.0183(17)
C26 0.0217(19) 0.031(2) 0.0283(19) -0.0043(16) -0.0050(15) -0.0101(16)
C27 0.0236(19) 0.0232(18) 0.0281(18) -0.0052(15) -0.0027(15) -0.0122(15)
C28 0.028(2) 0.033(2) 0.0260(18) -0.0116(16) 0.0036(15) -0.0202(17)
C29 0.042(2) 0.043(2) 0.029(2) -0.0144(18) 0.0022(17) -0.024(2)
C30 0.047(3) 0.060(3) 0.034(2) -0.027(2) 0.012(2) -0.029(2)
C31 0.034(2) 0.062(3) 0.050(3) -0.032(2) 0.018(2) -0.023(2)
C32 0.028(2) 0.049(3) 0.044(2) -0.022(2) 0.0053(18) -0.019(2)
C33 0.028(2) 0.039(2) 0.0289(19) -0.0163(17) 0.0039(16) -0.0204(18)
C34 0.030(2) 0.035(2) 0.0193(16) -0.0076(15) 0.0019(14) -0.0232(17)
C35 0.034(2) 0.032(2) 0.0299(19) -0.0112(17) 0.0015(16) -0.0205(18)
C36 0.046(3) 0.042(2) 0.033(2) -0.0152(18) 0.0036(18) -0.032(2)
C37 0.034(2) 0.057(3) 0.035(2) -0.019(2) 0.0021(18) -0.032(2)
C38 0.030(2) 0.047(3) 0.036(2) -0.0129(19) -0.0068(17) -0.016(2)
C39 0.037(2) 0.033(2) 0.0283(19) -0.0090(16) -0.0052(16) -0.0198(18)
C40 0.0203(17) 0.0212(17) 0.0289(18) -0.0110(14) -0.0004(14) -0.0144(14)
C41 0.0228(18) 0.0198(17) 0.0338(19) -0.0120(15) 0.0025(15) -0.0148(15)
C42 0.0227(18) 0.0165(17) 0.0345(19) -0.0099(15) 0.0012(15) -0.0118(14)
C43 0.0200(18) 0.0175(17) 0.036(2) -0.0090(15) -0.0025(15) -0.0104(14)
C44 0.0173(17) 0.0166(16) 0.0268(17) -0.0094(14) 0.0019(13) -0.0108(14)
C45 0.0175(16) 0.0158(16) 0.0250(16) -0.0089(13) 0.0034(13) -0.0115(13)
C46 0.0194(17) 0.0176(16) 0.0340(19) -0.0102(14) -0.0001(14) -0.0123(14)
C47 0.0175(17) 0.0203(17) 0.0332(19) -0.0103(15) -0.0016(14) -0.0105(14)
C48 0.0210(18) 0.0178(16) 0.0325(18) -0.0127(14) 0.0020(14) -0.0146(14)
C49 0.0206(17) 0.0170(16) 0.0237(16) -0.0066(13) 0.0016(13) -0.0125(14)
C50 0.033(2) 0.0161(17) 0.049(2) -0.0116(16) -0.0022(18) -0.0172(16)
C51 0.025(2) 0.026(2) 0.064(3) -0.010(2) -0.019(2) -0.0092(17)
C52 0.051(3) 0.035(2) 0.068(3) -0.028(2) 0.023(2) -0.028(2)
C53 0.072(4) 0.037(3) 0.063(3) -0.009(2) 0.010(3) -0.024(3)
C54 0.068(4) 0.076(4) 0.047(3) -0.032(3) 0.010(3) -0.038(3)
C55 0.053(3) 0.069(4) 0.048(3) -0.013(3) -0.001(2) -0.020(3)
O1 0.0298(14) 0.0242(13) 0.0234(12) -0.0063(10) 0.0015(10) -0.0207(11)
O2 0.0292(15) 0.0148(12) 0.0499(17) -0.0070(12) -0.0055(12) -0.0148(11)
O3 0.0208(13) 0.0213(13) 0.0526(17) -0.0098(12) -0.0127(12) -0.0118(11)
O4 0.051(2) 0.0414(19) 0.0482(19) -0.0137(15) 0.0081(16) -0.0200(16)
C1S 0.064(4) 0.047(3) 0.078(4) -0.033(3) 0.015(3) -0.028(3)
Cl1 0.0635(9) 0.0512(8) 0.0665(8) -0.0172(6) 0.0115(7) -0.0333(7)
Cl2 0.1032(13) 0.0493(8) 0.0522(8) -0.0135(6) 0.0006(8) -0.0213(8)
B1 0.031(3) 0.023(2) 0.078(4) -0.010(2) 0.003(3) -0.015(2)
F1 0.0537(18) 0.0230(13) 0.110(3) -0.0059(15) -0.0131(18) -0.0197(13)
F2 0.120(4) 0.0403(19) 0.090(3) -0.0121(19) 0.035(3) 0.003(2)
F3 0.0343(15) 0.0278(14) 0.099(2) 0.0023(14) -0.0177(15) -0.0160(12)
F4 0.0353(16) 0.0503(18) 0.098(3) -0.0065(17) -0.0163(15) -0.0252(14)

loop_
_atom_type_symbol
_atom_type_description
_atom_type_scat_dispersion_real
_atom_type_scat_dispersion_imag
_atom_type_scat_source
C C 0.0033 0.0016 'International Tables Vol C Tables 4.2.6.8 and 6.1.1.4'
H H 0.0000 0.0000 'International Tables Vol C Tables 4.2.6.8 and 6.1.1.4'
N N 0.0061 0.0033 'International Tables Vol C Tables 4.2.6.8 and 6.1.1.4'
O O 0.0106 0.0060 'International Tables Vol C Tables 4.2.6.8 and 6.1.1.4'
P P 0.1023 0.0942 'International Tables Vol C Tables 4.2.6.8 and 6.1.1.4'
Cu Cu 0.3201 1.2651 'International Tables Vol C Tables 4.2.6.8 and 6.1.1.4'
B B 0.0013 0.0007 'International Tables Vol C Tables 4.2.6.8 and 6.1.1.4'
F F 0.0171 0.0103 'International Tables Vol C Tables 4.2.6.8 and 6.1.1.4'
Cl Cl 0.1484 0.1585 'International Tables Vol C Tables 4.2.6.8 and 6.1.1.4'

loop_
_geom_angle_atom_site_label_1
_geom_angle_atom_site_label_2
_geom_angle_atom_site_label_3
_geom_angle
N2 Cu1 N1 79.81(11)
N2 Cu1 P1 112.83(9)
N1 Cu1 P1 116.32(9)
N2 Cu1 P2 114.94(8)
N1 Cu1 P2 109.87(9)
P1 Cu1 P2 117.42(4)
C40 N1 C44 117.0(3)
C40 N1 Cu1 129.2(3)
C44 N1 Cu1 113.8(2)
C49 N2 C45 117.5(3)
C49 N2 Cu1 126.0(2)
C45 N2 Cu1 116.5(2)
C22 P1 C1 103.59(16)
C22 P1 C16 106.18(15)
C1 P1 C16 101.54(15)
C22 P1 Cu1 112.67(12)
C1 P1 Cu1 117.22(12)
C16 P1 Cu1 114.27(11)
C28 P2 C12 102.05(18)
C28 P2 C34 103.91(18)
C12 P2 C34 106.82(17)
C28 P2 Cu1 116.93(13)
C12 P2 Cu1 117.73(12)
C34 P2 Cu1 108.17(12)
C6 C1 C2 117.2(3)
C6 C1 P1 118.5(3)
C2 C1 P1 124.2(3)
C1 C2 C3 120.0(3)
C4 C3 C2 121.1(4)
C3 C4 C5 120.3(3)
C6 C5 C4 117.2(3)
C6 C5 C7 118.9(3)
C4 C5 C7 123.8(3)
C5 C6 O1 120.5(3)
C5 C6 C1 124.1(4)
O1 C6 C1 115.4(3)
C5 C7 C8 107.9(3)
C5 C7 C15 112.2(4)
C8 C7 C15 112.4(4)
C5 C7 C14 107.4(4)
C8 C7 C14 108.4(4)
C15 C7 C14 108.3(4)
C13 C8 C9 116.0(4)
C13 C8 C7 119.2(4)
C9 C8 C7 124.8(4)
C10 C9 C8 121.3(4)
C9 C10 C11 121.2(4)
C12 C11 C10 119.7(4)
C13 C12 C11 117.0(3)
C13 C12 P2 118.4(3)
C11 C12 P2 124.0(3)
O1 C13 C12 115.5(3)
O1 C13 C8 119.7(4)
C12 C13 C8 124.8(4)
C21 C16 C17 119.0(3)
C21 C16 P1 123.4(3)
C17 C16 P1 117.6(2)
C18 C17 C16 120.3(3)
C17 C18 C19 120.4(3)
C20 C19 C18 119.5(3)
C19 C20 C21 120.5(3)
C16 C21 C20 120.3(3)
C27 C22 C23 119.4(3)
C27 C22 P1 123.7(3)
C23 C22 P1 116.7(3)
C24 C23 C22 120.3(4)
C25 C24 C23 120.1(4)
C26 C25 C24 119.5(3)
C25 C26 C27 120.7(4)
C22 C27 C26 120.0(4)
C29 C28 C33 119.2(4)
C29 C28 P2 122.6(3)
C33 C28 P2 118.2(3)
C30 C29 C28 119.7(4)
C29 C30 C31 120.8(4)
C32 C31 C30 119.8(4)
C33 C32 C31 119.7(4)
C32 C33 C28 120.8(4)
C39 C34 C35 119.3(4)
C39 C34 P2 123.8(3)
C35 C34 P2 116.3(3)
C36 C35 C34 120.0(4)
C37 C36 C35 120.2(4)
C36 C37 C38 120.2(4)
C37 C38 C39 120.1(4)
C34 C39 C38 120.2(4)
N1 C40 C41 124.7(3)
C42 C41 C40 118.1(3)
O2 C42 C41 125.2(3)
O2 C42 C43 115.9(3)
C41 C42 C43 118.9(3)
C44 C43 C42 119.3(3)
N1 C44 C43 122.1(3)
N1 C44 C45 115.5(3)
C43 C44 C45 122.3(3)
N2 C45 C46 122.7(3)
N2 C45 C44 114.2(3)
C46 C45 C44 123.1(3)
C45 C46 C47 118.5(3)
O3 C47 C48 116.3(3)
O3 C47 C46 124.7(3)
C48 C47 C46 119.0(3)
C49 C48 C47 118.6(3)
N2 C49 C48 123.7(3)
O4 C52 C53 108.3(4)
O4 C54 C55 109.2(4)
C13 O1 C6 115.3(3)
C42 O2 C50 117.3(3)
C47 O3 C51 118.3(3)
C52 O4 C54 112.0(4)
Cl2 C1S Cl1 110.6(3)
F2 B1 F3 108.8(4)
F2 B1 F4 111.8(5)
F3 B1 F4 109.7(4)
F2 B1 F1 108.7(4)
F3 B1 F1 109.9(5)
F4 B1 F1 107.9(4)

loop_
_geom_bond_atom_site_label_1
_geom_bond_atom_site_label_2
_geom_bond_distance
Cu1 N2 2.023(3)
Cu1 N1 2.074(3)
Cu1 P1 2.2460(10)
Cu1 P2 2.2512(10)
N1 C40 1.346(4)
N1 C44 1.362(5)
N2 C49 1.348(4)
N2 C45 1.355(4)
P1 C22 1.825(4)
P1 C1 1.830(4)
P1 C16 1.833(3)
P2 C28 1.829(4)
P2 C12 1.832(4)
P2 C34 1.828(4)
C1 C6 1.395(5)
C1 C2 1.396(5)
C2 C3 1.395(5)
C3 C4 1.385(6)
C4 C5 1.400(6)
C5 C6 1.383(5)
C5 C7 1.521(5)
C6 O1 1.387(4)
C7 C8 1.524(6)
C7 C15 1.527(5)
C7 C14 1.552(7)
C8 C13 1.395(5)
C8 C9 1.404(6)
C9 C10 1.374(7)
C10 C11 1.401(6)
C11 C12 1.404(5)
C12 C13 1.394(6)
C13 O1 1.385(4)
C16 C21 1.389(5)
C16 C17 1.404(5)
C17 C18 1.385(5)
C18 C19 1.388(5)
C19 C20 1.384(5)
C20 C21 1.392(5)
C22 C27 1.381(5)
C22 C23 1.404(5)
C23 C24 1.389(5)
C24 C25 1.388(6)
C25 C26 1.387(6)
C26 C27 1.394(5)
C28 C29 1.403(5)
C28 C33 1.393(6)
C29 C30 1.379(7)
C30 C31 1.395(7)
C31 C32 1.383(6)
C32 C33 1.389(6)
C34 C39 1.375(6)
C34 C35 1.409(5)
C35 C36 1.390(6)
C36 C37 1.374(7)
C37 C38 1.383(7)
C38 C39 1.400(6)
C40 C41 1.373(5)
C41 C42 1.383(5)
C42 O2 1.346(4)
C42 C43 1.404(5)
C43 C44 1.382(5)
C44 C45 1.485(4)
C45 C46 1.382(5)
C46 C47 1.398(5)
C47 O3 1.345(5)
C47 C48 1.393(5)
C48 C49 1.365(5)
C50 O2 1.446(4)
C51 O3 1.438(5)
C52 O4 1.400(6)
C52 C53 1.545(8)
C54 O4 1.425(7)
C54 C55 1.552(9)
C1S Cl2 1.727(7)
C1S Cl1 1.763(6)
B1 F2 1.350(7)
B1 F3 1.390(7)
B1 F4 1.379(6)
B1 F1 1.385(6)
